data_4320657
loop_
_publ_author_name
'Mario S\'anchez'
'Herbert H\"opfl'
'Maria-Eugenia Ochoa'
'Norberto Farf\'an'
'Rosa Santillan'
'Susana Rojas-Lima'

_publ_contact_author_address
;
Centro de Investigaciones Qu\'imicas
Universidad Aut\'onoma del Estado de Morelos
Av. Universidad 1001
C.P. 62210 Cuernavaca
Mexico 
;
_publ_contact_author_email ' hhopfl@buzon.uaem.mx '
_publ_contact_author_fax ' +52 73 29 79 98 '
_publ_contact_author_name 'Herbert H\"opfl'
_publ_contact_author_phone ' +52 73 29 79 97 '
_publ_section_title
;
 Preparation of Seven- and Eight-Membered Boron Heterocycles from
 Different Salen Ligands and Arylboronic Acids
;
_journal_name_full 'Inorganic Chemistry'
_journal_page_first 6405
_journal_page_last 6412
_journal_paper_doi 10.1021/ic010580g
_journal_volume 40
_journal_year 2001
_chemical_formula_moiety C28H20B2F4N2O3
_chemical_formula_sum 'C28 H20 B2 F4 N2 O3'
_chemical_formula_weight 530.08
_chemical_melting_point_gt 300
_chemical_name_systematic
;
 ?
;
_space_group_IT_number 14
_symmetry_cell_setting monoclinic
_symmetry_space_group_name_Hall '-P 2ybc'
_symmetry_space_group_name_H-M 'P 1 21/c 1'
_atom_sites_solution_hydrogens geom
_atom_sites_solution_primary direct
_atom_sites_solution_secondary difmap
_audit_creation_method SHELXL-97
_cell_angle_alpha 90.00
_cell_angle_beta 100.9360(10)
_cell_angle_gamma 90.00
_cell_formula_units_Z 4
_cell_length_a 9.7350(4)
_cell_length_b 21.4186(9)
_cell_length_c 12.1635(5)
_cell_measurement_temperature 293(2)
_cell_volume 2490.15(18)
_computing_cell_refinement 'Bruker Smart version 5.057c, 1997-1998'
_computing_data_collection 'Smart, version 5.057c, 1997-1998'
_computing_data_reduction 'SAINT, version 6.01, 1999'
_computing_molecular_graphics 'Cameron, Chemical Crystallography Laboratory Oxford, Oxford, 2000'
_computing_publication_material 'SHELXTL-NT, version 5.10, 1999'
_computing_structure_refinement 'SHELXL-97 (Sheldrick, 1997)'
_computing_structure_solution 'SHELXS-97 (Sheldrick, 1990)'
_diffrn_ambient_temperature 293(2)
_diffrn_measured_fraction_theta_full 1.000
_diffrn_measured_fraction_theta_max 1.000
_diffrn_measurement_device_type 'Bruker SMART 6000'
_diffrn_measurement_method CCD
_diffrn_radiation_monochromator graphite
_diffrn_radiation_source 'fine-focus sealed tube'
_diffrn_radiation_type MoK\a
_diffrn_radiation_wavelength 0.71073
_diffrn_reflns_av_R_equivalents 0.0396
_diffrn_reflns_av_sigmaI/netI 0.0451
_diffrn_reflns_limit_h_max 12
_diffrn_reflns_limit_h_min -11
_diffrn_reflns_limit_k_max 26
_diffrn_reflns_limit_k_min -24
_diffrn_reflns_limit_l_max 13
_diffrn_reflns_limit_l_min -15
_diffrn_reflns_number 16431
_diffrn_reflns_theta_full 26.01
_diffrn_reflns_theta_max 26.01
_diffrn_reflns_theta_min 1.90
_exptl_absorpt_coefficient_mu 0.111
_exptl_absorpt_correction_type none
_exptl_crystal_colour colourless
_exptl_crystal_density_diffrn 1.414
_exptl_crystal_density_method 'not measured'
_exptl_crystal_description cube
_exptl_crystal_F_000 1088
_exptl_crystal_size_max 0.35
_exptl_crystal_size_mid 0.31
_exptl_crystal_size_min 0.29
_refine_diff_density_max 0.138
_refine_diff_density_min -0.177
_refine_diff_density_rms 0.042
_refine_ls_extinction_method none
_refine_ls_goodness_of_fit_ref 0.848
_refine_ls_hydrogen_treatment mixed
_refine_ls_matrix_type full
_refine_ls_number_parameters 352
_refine_ls_number_reflns 4888
_refine_ls_number_restraints 0
_refine_ls_restrained_S_all 0.848
_refine_ls_R_factor_all 0.0790
_refine_ls_R_factor_gt 0.0397
_refine_ls_shift/su_max 0.000
_refine_ls_shift/su_mean 0.000
_refine_ls_structure_factor_coef Fsqd
_refine_ls_weighting_details 'calc w=1/[\s^2^(Fo^2^)+(0.0511P)^2^+0.0000P] where P=(Fo^2^+2Fc^2^)/3'
_refine_ls_weighting_scheme calc
_refine_ls_wR_factor_gt 0.0860
_refine_ls_wR_factor_ref 0.0979
_reflns_number_gt 2722
_reflns_number_total 4888
_reflns_threshold_expression >2sigma(I)
_cod_data_source_file ic010580g_4.cif
_cod_data_source_block srlh21
_cod_database_code 4320657

loop_
_symmetry_equiv_pos_as_xyz
'x, y, z'
'-x, y+1/2, -z+1/2'
'-x, -y, -z'
'x, -y-1/2, z-1/2'

loop_
_atom_site_label
_atom_site_type_symbol
_atom_site_fract_x
_atom_site_fract_y
_atom_site_fract_z
_atom_site_U_iso_or_equiv
_atom_site_adp_type
_atom_site_occupancy
_atom_site_symmetry_multiplicity
_atom_site_calc_flag
_atom_site_refinement_flags
_atom_site_disorder_assembly
_atom_site_disorder_group
O1 O 0.23017(11) 0.70265(5) 0.38715(9) 0.0535(3) Uani 1 1 d . . .
O8 O 0.24298(12) 0.81336(5) 0.39162(9) 0.0610(3) Uani 1 1 d . . .
N6 N 0.19793(14) 0.75703(7) 0.56216(11) 0.0530(4) Uani 1 1 d . . .
O16 O 0.24544(12) 0.59650(6) 0.33232(10) 0.0646(4) Uani 1 1 d . . .
N3 N 0.15194(14) 0.62139(7) 0.50479(12) 0.0536(4) Uani 1 1 d . . .
F3 F -0.01445(13) 0.85284(6) 0.48970(11) 0.0992(4) Uani 1 1 d . . .
F2 F 0.83678(11) 0.60786(7) 0.64731(11) 0.1099(5) Uani 1 1 d . . .
C24 C 0.42071(17) 0.63297(8) 0.49614(14) 0.0481(4) Uani 1 1 d . . .
C30 C 0.00411(17) 0.76343(8) 0.38107(14) 0.0489(4) Uani 1 1 d . . .
C9 C 0.34397(17) 0.84485(8) 0.45820(15) 0.0537(5) Uani 1 1 d . . .
F1 F 0.37540(12) 0.53713(5) 0.57805(12) 0.0986(4) Uani 1 1 d . . .
F4 F -0.42539(11) 0.77659(7) 0.26868(12) 0.1104(5) Uani 1 1 d . . .
C17 C 0.1286(2) 0.56453(8) 0.29510(16) 0.0586(5) Uani 1 1 d . . .
C10 C 0.36840(18) 0.83721(8) 0.57463(16) 0.0588(5) Uani 1 1 d . . .
C35 C -0.06988(17) 0.72142(8) 0.30550(14) 0.0555(5) Uani 1 1 d . . .
H35 H -0.0211 0.6889 0.2799 0.067 Uiso 1 1 calc R . .
C15 C 0.42390(18) 0.88753(8) 0.41126(18) 0.0636(5) Uani 1 1 d . . .
H15 H 0.4091 0.8929 0.3341 0.076 Uiso 1 1 calc R . .
C11 C 0.28667(19) 0.79335(9) 0.62216(15) 0.0611(5) Uani 1 1 d . . .
H11 H 0.2980 0.7909 0.6997 0.073 Uiso 1 1 calc R . .
C29 C 0.52431(18) 0.67605(9) 0.48513(15) 0.0592(5) Uani 1 1 d . . .
H29 H 0.4989 0.7119 0.4429 0.071 Uiso 1 1 calc R . .
C25 C 0.46985(19) 0.58185(9) 0.56091(17) 0.0629(5) Uani 1 1 d . . .
B7 B 0.1720(2) 0.75677(9) 0.42719(16) 0.0490(5) Uani 1 1 d . . .
C5 C 0.11736(19) 0.71393(9) 0.61870(15) 0.0621(5) Uani 1 1 d . . .
H5A H 0.0198 0.7158 0.5822 0.075 Uiso 1 1 calc R . .
H5B H 0.1235 0.7274 0.6956 0.075 Uiso 1 1 calc R . .
C31 C -0.0776(2) 0.80949(9) 0.41397(16) 0.0648(5) Uani 1 1 d . . .
C26 C 0.6061(2) 0.57164(10) 0.61319(19) 0.0765(6) Uani 1 1 d . . .
H26 H 0.6326 0.5364 0.6568 0.092 Uiso 1 1 calc R . .
C27 C 0.69967(19) 0.61634(12) 0.59695(17) 0.0724(6) Uani 1 1 d . . .
C19 C 0.04476(18) 0.58701(9) 0.46611(17) 0.0631(5) Uani 1 1 d . . .
H19 H -0.0215 0.5802 0.5107 0.076 Uiso 1 1 calc R . .
C4 C 0.1674(2) 0.64738(9) 0.61801(15) 0.0626(5) Uani 1 1 d . . .
H4A H 0.2652 0.6456 0.6540 0.075 Uiso 1 1 calc R . .
H4B H 0.1149 0.6219 0.6614 0.075 Uiso 1 1 calc R . .
C33 C -0.2840(2) 0.77239(12) 0.30488(19) 0.0750(6) Uani 1 1 d . . .
C34 C -0.2130(2) 0.72550(10) 0.26615(17) 0.0700(6) Uani 1 1 d . . .
H34 H -0.2589 0.6968 0.2146 0.084 Uiso 1 1 calc R . .
C28 C 0.66391(19) 0.66792(11) 0.53436(17) 0.0726(6) Uani 1 1 d . . .
H28 H 0.7310 0.6972 0.5245 0.087 Uiso 1 1 calc R . .
C18 C 0.02383(19) 0.55912(8) 0.35791(18) 0.0617(5) Uani 1 1 d . . .
B2 B 0.2624(2) 0.64160(9) 0.42821(17) 0.0501(5) Uani 1 1 d . . .
C32 C -0.2203(2) 0.81516(11) 0.37906(19) 0.0813(6) Uani 1 1 d . . .
H32 H -0.2704 0.8470 0.4054 0.098 Uiso 1 1 calc R . .
C21 C -0.1099(3) 0.49401(11) 0.2171(3) 0.1054(10) Uani 1 1 d . . .
H21 H -0.1897 0.4707 0.1898 0.126 Uiso 1 1 calc R . .
C12 C 0.4709(2) 0.87330(10) 0.6425(2) 0.0812(7) Uani 1 1 d . . .
H12 H 0.4859 0.8689 0.7200 0.097 Uiso 1 1 calc R . .
C23 C 0.1139(2) 0.53360(9) 0.19262(18) 0.0795(6) Uani 1 1 d . . .
H23 H 0.1831 0.5367 0.1496 0.095 Uiso 1 1 calc R . .
C14 C 0.5254(2) 0.92178(9) 0.4804(2) 0.0812(7) Uani 1 1 d . . .
H14 H 0.5792 0.9501 0.4489 0.097 Uiso 1 1 calc R . .
C20 C -0.0972(2) 0.52380(10) 0.3174(2) 0.0861(7) Uani 1 1 d . . .
H20 H -0.1680 0.5209 0.3589 0.103 Uiso 1 1 calc R . .
C13 C 0.5487(2) 0.91479(11) 0.5954(2) 0.0929(8) Uani 1 1 d . . .
H13 H 0.6174 0.9384 0.6406 0.111 Uiso 1 1 calc R . .
C22 C -0.0043(3) 0.49835(11) 0.1560(2) 0.1027(9) Uani 1 1 d . . .
H22 H -0.0133 0.4770 0.0885 0.123 Uiso 1 1 calc R . .

loop_
_atom_site_aniso_label
_atom_site_aniso_U_11
_atom_site_aniso_U_22
_atom_site_aniso_U_33
_atom_site_aniso_U_23
_atom_site_aniso_U_13
_atom_site_aniso_U_12
O1 0.0568(7) 0.0650(8) 0.0403(7) 0.0066(6) 0.0137(6) 0.0105(6)
O8 0.0655(8) 0.0711(8) 0.0428(7) 0.0022(6) 0.0009(6) -0.0170(6)
N6 0.0520(8) 0.0679(9) 0.0378(8) -0.0002(7) 0.0053(7) 0.0046(7)
O16 0.0589(8) 0.0772(8) 0.0589(8) -0.0195(7) 0.0142(6) -0.0160(6)
N3 0.0448(8) 0.0662(9) 0.0507(9) 0.0076(7) 0.0112(7) 0.0007(7)
F3 0.1038(10) 0.0888(8) 0.0952(10) -0.0327(7) -0.0062(8) 0.0270(7)
F2 0.0476(7) 0.1843(14) 0.0950(10) 0.0148(9) 0.0060(7) 0.0226(7)
C24 0.0473(10) 0.0537(10) 0.0443(10) -0.0014(8) 0.0113(8) -0.0005(8)
C30 0.0522(10) 0.0558(10) 0.0386(9) 0.0048(8) 0.0079(8) 0.0018(8)
C9 0.0468(10) 0.0513(10) 0.0595(12) -0.0041(9) 0.0010(9) 0.0038(8)
F1 0.0742(8) 0.0685(7) 0.1545(13) 0.0353(8) 0.0251(8) 0.0021(6)
F4 0.0481(7) 0.1610(13) 0.1177(11) 0.0354(9) 0.0047(7) 0.0102(7)
C17 0.0637(12) 0.0501(10) 0.0554(12) 0.0024(9) -0.0053(10) -0.0082(9)
C10 0.0538(11) 0.0619(11) 0.0545(12) -0.0101(10) -0.0054(9) 0.0075(9)
C35 0.0543(11) 0.0600(11) 0.0499(11) 0.0056(9) 0.0043(9) -0.0024(8)
C15 0.0582(12) 0.0533(11) 0.0771(14) -0.0021(10) 0.0072(10) 0.0012(9)
C11 0.0633(12) 0.0769(13) 0.0394(10) -0.0063(10) 0.0004(9) 0.0155(10)
C29 0.0525(11) 0.0731(12) 0.0516(11) 0.0050(9) 0.0086(9) -0.0050(9)
C25 0.0521(11) 0.0618(12) 0.0771(14) 0.0064(10) 0.0181(10) 0.0022(9)
B7 0.0496(11) 0.0623(13) 0.0335(10) 0.0035(9) 0.0041(9) -0.0016(9)
C5 0.0628(12) 0.0861(14) 0.0407(10) 0.0074(10) 0.0180(9) 0.0096(10)
C31 0.0696(13) 0.0684(12) 0.0539(12) -0.0034(10) 0.0057(10) 0.0102(10)
C26 0.0606(13) 0.0876(15) 0.0828(15) 0.0195(12) 0.0176(12) 0.0272(12)
C27 0.0420(11) 0.1153(18) 0.0591(13) 0.0021(13) 0.0073(10) 0.0145(12)
C19 0.0458(11) 0.0677(12) 0.0775(15) 0.0247(11) 0.0161(10) 0.0039(9)
C4 0.0598(12) 0.0831(14) 0.0479(11) 0.0134(10) 0.0180(9) 0.0076(9)
C33 0.0469(12) 0.1015(17) 0.0741(15) 0.0248(13) 0.0054(11) 0.0071(12)
C34 0.0574(12) 0.0801(14) 0.0667(14) 0.0128(11) -0.0030(11) -0.0144(11)
C28 0.0503(12) 0.1007(16) 0.0660(14) 0.0024(12) 0.0094(10) -0.0144(11)
C18 0.0534(11) 0.0543(11) 0.0719(14) 0.0146(10) -0.0023(10) -0.0068(9)
B2 0.0460(11) 0.0625(13) 0.0432(11) -0.0012(10) 0.0124(9) -0.0028(9)
C32 0.0667(14) 0.0966(16) 0.0811(16) 0.0078(13) 0.0151(12) 0.0306(12)
C21 0.110(2) 0.0767(16) 0.105(2) 0.0242(16) -0.0419(19) -0.0380(15)
C12 0.0767(15) 0.0780(15) 0.0769(15) -0.0176(12) -0.0159(13) 0.0042(12)
C23 0.1048(17) 0.0632(13) 0.0621(14) -0.0021(11) -0.0057(12) -0.0152(12)
C14 0.0643(14) 0.0579(12) 0.117(2) -0.0065(13) 0.0068(14) -0.0041(10)
C20 0.0659(14) 0.0722(14) 0.109(2) 0.0301(14) -0.0117(13) -0.0168(11)
C13 0.0741(15) 0.0769(16) 0.113(2) -0.0222(15) -0.0192(15) -0.0080(12)
C22 0.141(2) 0.0708(15) 0.0764(18) 0.0048(13) -0.0289(18) -0.0304(16)

loop_
_atom_type_symbol
_atom_type_description
_atom_type_scat_dispersion_real
_atom_type_scat_dispersion_imag
_atom_type_scat_source
C C 0.0033 0.0016 'International Tables Vol C Tables 4.2.6.8 and 6.1.1.4'
H H 0.0000 0.0000 'International Tables Vol C Tables 4.2.6.8 and 6.1.1.4'
B B 0.0013 0.0007 'International Tables Vol C Tables 4.2.6.8 and 6.1.1.4'
N N 0.0061 0.0033 'International Tables Vol C Tables 4.2.6.8 and 6.1.1.4'
O O 0.0106 0.0060 'International Tables Vol C Tables 4.2.6.8 and 6.1.1.4'
F F 0.0171 0.0103 'International Tables Vol C Tables 4.2.6.8 and 6.1.1.4'

loop_
_geom_angle_atom_site_label_1
_geom_angle_atom_site_label_2
_geom_angle_atom_site_label_3
_geom_angle
_geom_angle_site_symmetry_1
_geom_angle_site_symmetry_3
_geom_angle_publ_flag
B2 O1 B7 135.39(14) . . ?
C9 O8 B7 124.14(13) . . ?
C11 N6 C5 118.55(15) . . ?
C11 N6 B7 122.68(15) . . ?
C5 N6 B7 118.77(14) . . ?
C17 O16 B2 123.82(15) . . ?
C19 N3 C4 119.40(16) . . ?
C19 N3 B2 121.67(16) . . ?
C4 N3 B2 118.70(14) . . ?
C25 C24 C29 113.69(16) . . ?
C25 C24 B2 125.21(16) . . ?
C29 C24 B2 120.88(15) . . ?
C31 C30 C35 113.74(16) . . ?
C31 C30 B7 124.10(16) . . ?
C35 C30 B7 122.14(15) . . ?
O8 C9 C15 119.26(17) . . ?
O8 C9 C10 121.31(17) . . ?
C15 C9 C10 119.39(17) . . ?
O16 C17 C18 121.64(17) . . ?
O16 C17 C23 118.92(19) . . ?
C18 C17 C23 119.38(18) . . ?
C9 C10 C12 119.8(2) . . ?
C9 C10 C11 119.16(16) . . ?
C12 C10 C11 121.03(19) . . ?
C30 C35 C34 123.31(18) . . ?
C14 C15 C9 119.4(2) . . ?
N6 C11 C10 122.51(17) . . ?
C28 C29 C24 122.89(18) . . ?
F1 C25 C26 115.74(18) . . ?
F1 C25 C24 118.11(16) . . ?
C26 C25 C24 126.13(18) . . ?
O1 B7 O8 109.03(15) . . ?
O1 B7 N6 110.93(13) . . ?
O8 B7 N6 107.41(13) . . ?
O1 B7 C30 113.17(14) . . ?
O8 B7 C30 108.47(13) . . ?
N6 B7 C30 107.64(14) . . ?
N6 C5 C4 113.01(15) . . ?
F3 C31 C30 118.19(16) . . ?
F3 C31 C32 116.43(18) . . ?
C30 C31 C32 125.36(19) . . ?
C27 C26 C25 115.74(19) . . ?
C28 C27 C26 123.32(18) . . ?
C28 C27 F2 119.1(2) . . ?
C26 C27 F2 117.6(2) . . ?
N3 C19 C18 122.68(18) . . ?
N3 C4 C5 112.87(14) . . ?
C32 C33 C34 122.38(19) . . ?
C32 C33 F4 118.5(2) . . ?
C34 C33 F4 119.1(2) . . ?
C33 C34 C35 118.19(19) . . ?
C27 C28 C29 118.22(18) . . ?
C17 C18 C20 120.3(2) . . ?
C17 C18 C19 118.80(16) . . ?
C20 C18 C19 120.8(2) . . ?
O1 B2 O16 109.68(15) . . ?
O1 B2 N3 108.99(14) . . ?
O16 B2 N3 106.85(14) . . ?
O1 B2 C24 114.38(14) . . ?
O16 B2 C24 106.12(14) . . ?
N3 B2 C24 110.52(14) . . ?
C33 C32 C31 117.0(2) . . ?
C20 C21 C22 120.0(2) . . ?
C13 C12 C10 120.2(2) . . ?
C22 C23 C17 119.1(2) . . ?
C15 C14 C13 121.3(2) . . ?
C21 C20 C18 119.5(3) . . ?
C12 C13 C14 119.9(2) . . ?
C23 C22 C21 121.6(3) . . ?

loop_
_geom_bond_atom_site_label_1
_geom_bond_atom_site_label_2
_geom_bond_distance
_geom_bond_site_symmetry_2
_geom_bond_publ_flag
O1 B2 1.414(2) . ?
O1 B7 1.416(2) . ?
O8 C9 1.3323(18) . ?
O8 B7 1.499(2) . ?
N6 C11 1.283(2) . ?
N6 C5 1.465(2) . ?
N6 B7 1.613(2) . ?
O16 C17 1.332(2) . ?
O16 B2 1.499(2) . ?
N3 C19 1.291(2) . ?
N3 C4 1.466(2) . ?
N3 B2 1.610(2) . ?
F3 C31 1.369(2) . ?
F2 C27 1.371(2) . ?
C24 C25 1.380(2) . ?
C24 C29 1.392(2) . ?
C24 B2 1.615(2) . ?
C30 C31 1.374(2) . ?
C30 C35 1.387(2) . ?
C30 B7 1.630(2) . ?
C9 C15 1.391(3) . ?
C9 C10 1.400(2) . ?
F1 C25 1.371(2) . ?
F4 C33 1.367(2) . ?
C17 C18 1.390(3) . ?
C17 C23 1.395(3) . ?
C10 C12 1.401(3) . ?
C10 C11 1.423(3) . ?
C35 C34 1.387(2) . ?
C15 C14 1.381(3) . ?
C29 C28 1.388(2) . ?
C25 C26 1.375(2) . ?
C5 C4 1.507(2) . ?
C31 C32 1.378(3) . ?
C26 C27 1.362(3) . ?
C27 C28 1.349(3) . ?
C19 C18 1.424(3) . ?
C33 C32 1.351(3) . ?
C33 C34 1.353(3) . ?
C18 C20 1.408(3) . ?
C21 C20 1.361(4) . ?
C21 C22 1.381(4) . ?
C12 C13 1.362(3) . ?
C23 C22 1.378(3) . ?
C14 C13 1.382(3) . ?

loop_
_geom_torsion_atom_site_label_1
_geom_torsion_atom_site_label_2
_geom_torsion_atom_site_label_3
_geom_torsion_atom_site_label_4
_geom_torsion
_geom_torsion_site_symmetry_1
_geom_torsion_site_symmetry_2
_geom_torsion_site_symmetry_3
_geom_torsion_site_symmetry_4
_geom_torsion_publ_flag
B7 O8 C9 C15 165.71(16) . . . . ?
B7 O8 C9 C10 -16.2(2) . . . . ?
B2 O16 C17 C18 -15.4(3) . . . . ?
B2 O16 C17 C23 167.37(17) . . . . ?
O8 C9 C10 C12 -176.88(16) . . . . ?
C15 C9 C10 C12 1.2(3) . . . . ?
O8 C9 C10 C11 2.2(3) . . . . ?
C15 C9 C10 C11 -179.79(16) . . . . ?
C31 C30 C35 C34 0.3(3) . . . . ?
B7 C30 C35 C34 179.06(16) . . . . ?
O8 C9 C15 C14 177.80(16) . . . . ?
C10 C9 C15 C14 -0.3(3) . . . . ?
C5 N6 C11 C10 -179.26(16) . . . . ?
B7 N6 C11 C10 1.0(3) . . . . ?
C9 C10 C11 N6 5.2(3) . . . . ?
C12 C10 C11 N6 -175.78(17) . . . . ?
C25 C24 C29 C28 0.4(3) . . . . ?
B2 C24 C29 C28 -174.48(17) . . . . ?
C29 C24 C25 F1 179.12(17) . . . . ?
B2 C24 C25 F1 -6.3(3) . . . . ?
C29 C24 C25 C26 0.7(3) . . . . ?
B2 C24 C25 C26 175.30(19) . . . . ?
B2 O1 B7 O8 143.57(16) . . . . ?
B2 O1 B7 N6 25.5(3) . . . . ?
B2 O1 B7 C30 -95.6(2) . . . . ?
C9 O8 B7 O1 -100.55(17) . . . . ?
C9 O8 B7 N6 19.7(2) . . . . ?
C9 O8 B7 C30 135.81(16) . . . . ?
C11 N6 B7 O1 106.93(18) . . . . ?
C5 N6 B7 O1 -72.84(19) . . . . ?
C11 N6 B7 O8 -12.1(2) . . . . ?
C5 N6 B7 O8 168.10(14) . . . . ?
C11 N6 B7 C30 -128.75(16) . . . . ?
C5 N6 B7 C30 51.48(19) . . . . ?
C31 C30 B7 O1 175.35(16) . . . . ?
C35 C30 B7 O1 -3.3(2) . . . . ?
C31 C30 B7 O8 -63.5(2) . . . . ?
C35 C30 B7 O8 117.82(17) . . . . ?
C31 C30 B7 N6 52.4(2) . . . . ?
C35 C30 B7 N6 -126.25(17) . . . . ?
C11 N6 C5 C4 -104.78(18) . . . . ?
B7 N6 C5 C4 75.00(19) . . . . ?
C35 C30 C31 F3 179.16(16) . . . . ?
B7 C30 C31 F3 0.4(3) . . . . ?
C35 C30 C31 C32 0.9(3) . . . . ?
B7 C30 C31 C32 -177.89(19) . . . . ?
F1 C25 C26 C27 -179.45(18) . . . . ?
C24 C25 C26 C27 -1.0(3) . . . . ?
C25 C26 C27 C28 0.2(3) . . . . ?
C25 C26 C27 F2 -179.78(18) . . . . ?
C4 N3 C19 C18 -178.74(15) . . . . ?
B2 N3 C19 C18 6.7(2) . . . . ?
C19 N3 C4 C5 -97.94(19) . . . . ?
B2 N3 C4 C5 76.74(19) . . . . ?
N6 C5 C4 N3 -63.0(2) . . . . ?
C32 C33 C34 C35 0.6(3) . . . . ?
F4 C33 C34 C35 -178.86(16) . . . . ?
C30 C35 C34 C33 -1.0(3) . . . . ?
C26 C27 C28 C29 0.7(3) . . . . ?
F2 C27 C28 C29 -179.25(17) . . . . ?
C24 C29 C28 C27 -1.0(3) . . . . ?
O16 C17 C18 C20 -178.54(16) . . . . ?
C23 C17 C18 C20 -1.3(3) . . . . ?
O16 C17 C18 C19 -1.9(3) . . . . ?
C23 C17 C18 C19 175.30(16) . . . . ?
N3 C19 C18 C17 5.7(3) . . . . ?
N3 C19 C18 C20 -177.66(16) . . . . ?
B7 O1 B2 O16 148.34(17) . . . . ?
B7 O1 B2 N3 31.7(2) . . . . ?
B7 O1 B2 C24 -92.6(2) . . . . ?
C17 O16 B2 O1 -93.67(18) . . . . ?
C17 O16 B2 N3 24.3(2) . . . . ?
C17 O16 B2 C24 142.29(15) . . . . ?
C19 N3 B2 O1 98.45(18) . . . . ?
C4 N3 B2 O1 -76.10(18) . . . . ?
C19 N3 B2 O16 -20.0(2) . . . . ?
C4 N3 B2 O16 165.45(14) . . . . ?
C19 N3 B2 C24 -135.03(16) . . . . ?
C4 N3 B2 C24 50.41(19) . . . . ?
C25 C24 B2 O1 167.66(17) . . . . ?
C29 C24 B2 O1 -18.1(2) . . . . ?
C25 C24 B2 O16 -71.3(2) . . . . ?
C29 C24 B2 O16 102.93(18) . . . . ?
C25 C24 B2 N3 44.2(2) . . . . ?
C29 C24 B2 N3 -141.57(16) . . . . ?
C34 C33 C32 C31 0.4(3) . . . . ?
F4 C33 C32 C31 179.89(18) . . . . ?
F3 C31 C32 C33 -179.56(19) . . . . ?
C30 C31 C32 C33 -1.2(3) . . . . ?
C9 C10 C12 C13 -1.4(3) . . . . ?
C11 C10 C12 C13 179.60(19) . . . . ?
O16 C17 C23 C22 177.35(17) . . . . ?
C18 C17 C23 C22 0.0(3) . . . . ?
C9 C15 C14 C13 -0.4(3) . . . . ?
C22 C21 C20 C18 0.2(3) . . . . ?
C17 C18 C20 C21 1.2(3) . . . . ?
C19 C18 C20 C21 -175.35(19) . . . . ?
C10 C12 C13 C14 0.7(3) . . . . ?
C15 C14 C13 C12 0.2(3) . . . . ?
C17 C23 C22 C21 1.4(3) . . . . ?
C20 C21 C22 C23 -1.5(4) . . . . ?
